data_9014286
loop_
_publ_author_name
'Labbe, P.'
'Frey, M.'
'Allais, G.'

_publ_section_title
;
 Nouvelles donnes structurales sur la variete ferroelectrique du
 metaniobate de plomb  PbNb2O6
;
_journal_issue 10
_journal_name_full 'Acta Crystallographica, Section B'
_journal_page_first 2204
_journal_page_last 2210
_journal_paper_doi 10.1107/S0567740873006345
_journal_volume 29
_journal_year 1973
_chemical_formula_sum 'Nb5 O15 Pb2.5'
_space_group_IT_number 38
_symmetry_space_group_name_Hall 'C -2 -2'
_symmetry_space_group_name_H-M 'C m 2 m'
_cell_angle_alpha 90
_cell_angle_beta 90
_cell_angle_gamma 90
_cell_length_a 17.65
_cell_length_b 17.92
_cell_length_c 3.870
_cell_formula_units_Z 4
_cell_volume 1224.035
_database_code_amcsd 0009487
_exptl_crystal_density_diffrn 6.634
_cod_duplicate_entry 1001032
_cod_original_cell_volume 1224.034
_cod_original_formula_sum 'Nb5 Pb2.5 O15'
_cod_database_code 9014286
_amcsd_formula_title PbNb2O6

loop_
_space_group_symop_operation_xyz
x,y,z
1/2+x,1/2+y,z
-x,y,z
1/2-x,1/2+y,z
x,y,-z
1/2+x,1/2+y,-z
-x,y,-z
1/2-x,1/2+y,-z

loop_
_atom_site_label
_atom_site_fract_x
_atom_site_fract_y
_atom_site_fract_z
_atom_site_occupancy
Nb1 0.00000 0.00000 0.00000 1.00000
Nb2 0.00000 0.50040 0.00000 1.00000
Nb3 0.18070 0.10950 0.00000 1.00000
Nb4 0.31800 0.39350 0.00000 1.00000
Nb5 0.39420 0.18020 0.00000 1.00000
Nb6 0.11000 0.31980 0.00000 1.00000
Pb1 0.32780 0.02820 0.50000 1.00000
Pb2 0.00620 0.19700 0.50000 0.50000
Pb3 0.48320 0.34520 0.50000 0.50000
Pb4 0.25490 0.25040 0.50000 0.50000
O1 0.00000 0.00000 0.50000 1.00000
O2 0.00000 0.50000 0.50000 1.00000
O3 0.15100 0.11000 0.50000 1.00000
O4 0.29900 0.39500 0.50000 1.00000
O5 0.40200 0.18200 0.50000 1.00000
O6 0.11900 0.29700 0.50000 1.00000
O7 0.08300 0.09200 0.00000 1.00000
O8 0.13900 0.21300 0.00000 1.00000
O9 0.22100 0.00100 0.00000 1.00000
O10 0.27900 0.13500 0.00000 1.00000
O11 0.41700 0.07300 0.00000 1.00000
O12 0.08100 0.42700 0.00000 1.00000
O13 0.20900 0.33400 0.00000 1.00000
O14 0.33100 0.28100 0.00000 1.00000
O15 0.43300 0.39000 0.00000 1.00000
O16 0.50000 0.23500 0.00000 1.00000
O17 0.00000 0.25200 0.00000 1.00000

loop_
_cod_related_entry_id
_cod_related_entry_database
_cod_related_entry_code
1 AMCSD 0009487
